data_1563771
loop_
_publ_author_name
'Jouffret, Laurent'
'Rivenet, Murielle'
'Abraham, Francis'

_publ_section_title
;
 A new series of pillared uranyl-vanadates based on uranophane-type sheets
 in the uranium-vanadium-linear alkyl diamine systems
;
_journal_issue 1
_journal_name_full 'Journal of Solid State Chemistry'
_journal_page_first 84
_journal_page_last 92
_journal_paper_doi 10.1016/j.jssc.2009.10.020
_journal_volume 183
_journal_year 2010
_chemical_formula_sum 'C5 H18 N2 O27 U5 V4'
_chemical_formula_weight 1932.1
_space_group_IT_number 36
_space_group_name_Hall 'C 2c -2'
_space_group_name_H-M_alt 'C m c 21'
_symmetry_cell_setting orthorhombic
_symmetry_space_group_name_Hall 'C 2c -2'
_symmetry_space_group_name_H-M 'C m c 21'
_cell_angle_alpha 90
_cell_angle_beta 90
_cell_angle_gamma 90
_cell_formula_units_Z 4
_cell_length_a 15.7246(7)
_cell_length_b 14.1208(5)
_cell_length_c 13.5697(5)
_cell_measurement_temperature 100
_cell_volume 3013.1(2)
_computing_publication_material 'Jana2000 (Petricek, Dusek & Palatinus, 2000)'
_computing_structure_refinement 'Jana2000 (Petricek, Dusek & Palatinus, 2000)'
_diffrn_ambient_temperature 100
_diffrn_measured_fraction_theta_full 1.00
_diffrn_measured_fraction_theta_max 0.99
_diffrn_measurement_device_type SMART-1K-CCD
_diffrn_measurement_method 'omega scan'
_diffrn_radiation_monochromator graphite
_diffrn_radiation_source 'fine-focus sealed tube'
_diffrn_radiation_type 'Mo K\a'
_diffrn_radiation_wavelength 0.71069
_diffrn_reflns_av_R_equivalents 0.0662
_diffrn_reflns_av_sigmaI/netI 0.0642
_diffrn_reflns_limit_h_max 21
_diffrn_reflns_limit_h_min -20
_diffrn_reflns_limit_k_max 18
_diffrn_reflns_limit_k_min -18
_diffrn_reflns_limit_l_max 13
_diffrn_reflns_limit_l_min -18
_diffrn_reflns_number 15711
_diffrn_reflns_theta_full 28.51
_diffrn_reflns_theta_max 21.15
_diffrn_reflns_theta_min 1.94
_exptl_absorpt_coefficient_mu 28.049
_exptl_absorpt_correction_T_max 1.000
_exptl_absorpt_correction_T_min 0.425
_exptl_absorpt_correction_type empirical
_exptl_absorpt_process_details sadabs
_exptl_crystal_colour yellow
_exptl_crystal_density_diffrn 4.2578
_exptl_crystal_description plate
_exptl_crystal_F_000 3247
_exptl_crystal_size_max 0.250
_exptl_crystal_size_mid 0.070
_exptl_crystal_size_min 0.010
_refine_diff_density_max 2.89
_refine_diff_density_min -2.74
_refine_ls_extinction_method none
_refine_ls_goodness_of_fit_gt 1.97
_refine_ls_goodness_of_fit_ref 1.83
_refine_ls_hydrogen_treatment undef
_refine_ls_number_parameters 120
_refine_ls_number_reflns 3269
_refine_ls_R_factor_all 0.0615
_refine_ls_R_factor_gt 0.0488
_refine_ls_shift/su_max 0.0333
_refine_ls_shift/su_mean 0.0021
_refine_ls_structure_factor_coef F
_refine_ls_weighting_details w=1/\s^2^(F)
_refine_ls_weighting_scheme sigma
_refine_ls_wR_factor_gt 0.0471
_refine_ls_wR_factor_ref 0.0483
_reflns_number_gt 2714
_reflns_number_total 3269
_reflns_threshold_expression I>3\s(I)
_cod_data_source_file JSSC-2010-183-84.cif
_cod_data_source_block 3
_cod_original_sg_symbol_Hall 'C -2x;-2yc;2zc'
_cod_database_code 1563771

loop_
_symmetry_equiv_pos_site_id
_symmetry_equiv_pos_as_xyz
1 x,y,z
2 -x,-y,1/2+z
3 -x,y,z
4 x,-y,1/2+z
5 1/2+x,1/2+y,z
6 1/2-x,1/2-y,1/2+z
7 1/2-x,1/2+y,z
8 1/2+x,1/2-y,1/2+z

loop_
_atom_site_label
_atom_site_type_symbol
_atom_site_fract_x
_atom_site_fract_y
_atom_site_fract_z
_atom_site_adp_type
_atom_site_U_iso_or_equiv
_atom_site_symmetry_multiplicity
_atom_site_occupancy
_atom_site_calc_flag
_atom_site_refinement_flags
_atom_site_disorder_assembly
_atom_site_disorder_group
U1 U 0.23362(4) 0.49281(4) 0.43733 Uani 0.01055(18) 8 1 d . . .
U2 U 0.27805(4) 0.74032(4) 0.56121(7) Uani 0.00932(18) 8 1 d . . .
U3 U 0.5 0.60891(7) 0.23007(9) Uani 0.0143(3) 4 1 d . . .
V1 V 0.2671(2) 0.5151(2) 0.1669(2) Uani 0.0128(10) 8 1 d . . .
V2 V 0.3092(2) 0.7419(2) 0.3208(2) Uani 0.0106(9) 8 1 d . . .
O1 O 0.3393(8) 0.4539(8) 0.4180(9) Uiso 0.018(3) 8 1 d . . .
O2 O 0.1267(8) 0.5311(8) 0.4508(9) Uiso 0.019(3) 8 1 d . . .
O3 O 0.1662(9) 0.7457(9) 0.5370(10) Uiso 0.027(4) 8 1 d . . .
O4 O 0.3891(7) 0.7302(8) 0.5715(9) Uiso 0.014(3) 8 1 d . . .
O5 O 0.5 0.6648(13) 0.1026(14) Uiso 0.021(4) 4 1 d . . .
O6 O 0.5 0.5551(12) 0.3417(13) Uiso 0.016(4) 4 1 d . . .
O7 O 0.3038(7) 0.8313(8) 0.4053(8) Uiso 0.010(3) 8 1 d . . .
O8 O 0.2213(8) 0.5958(8) 0.0865(8) Uiso 0.013(3) 8 1 d . . .
O9 O 0.2726(8) 0.4230(8) 0.0827(8) Uiso 0.015(3) 8 1 d . . .
O10 O 0.2790(8) 0.6501(9) 0.3983(9) Uiso 0.014(3) 8 1 d . . .
O11 O 0.2066(9) 0.4919(9) 0.2657(10) Uiso 0.022(3) 8 1 d . . .
O12 O 0.2415(8) 0.7558(7) 0.2258(10) Uiso 0.014(3) 8 1 d . . .
O13 O 0.4090(9) 0.7283(9) 0.2769(10) Uiso 0.019(3) 8 1 d . . .
O14 O 0.3643(8) 0.5490(9) 0.1983(9) Uiso 0.022(3) 8 1 d . . .
Ow1 O 0.5 0.4409(17) 0.1448(17) Uiso 0.045(6) 4 1 d . . .
N1 N 0.5 0.658(2) -0.114(2) Uiso 0.042(7) 4 1 d . . .
C1 C 0.5 0.753(4) -0.129(6) Uiso 0.12(2) 4 1 d . . .
C2 C 0.5 0.793(4) 0.781(4) Uiso 0.079(14) 4 1 d . . .
C3 C 0.5 0.897(3) 0.764(3) Uiso 0.053(11) 4 1 d . . .
C4 C 0.5 -0.047(4) 0.673(4) Uiso 0.090(16) 4 1 d . . .
C5 C 0.5 0.068(3) 0.689(4) Uiso 0.081(15) 4 1 d . . .
N2 N 0.5 0.117(3) 0.588(3) Uiso 0.087(13) 4 1 d . . .

loop_
_atom_site_aniso_label
_atom_site_aniso_type_symbol
_atom_site_aniso_U_11
_atom_site_aniso_U_22
_atom_site_aniso_U_33
_atom_site_aniso_U_12
_atom_site_aniso_U_13
_atom_site_aniso_U_23
U1 U 0.0220(3) 0.0046(3) 0.0050(3) -0.0003(3) 0.0001(3) 0.0001(2)
U2 U 0.0191(3) 0.0037(3) 0.0052(3) 0.0004(3) 0.0003(3) 0.0000(2)
U3 U 0.0181(6) 0.0125(5) 0.0122(4) 0 0 -0.0026(4)
V1 V 0.0237(17) 0.0091(17) 0.0057(17) 0.0010(14) 0.0012(12) -0.0027(10)
V2 V 0.0209(19) 0.0068(15) 0.0040(13) 0.0026(14) 0.0011(12) 0.0003(10)

loop_
_atom_type_symbol
_atom_type_scat_dispersion_real
_atom_type_scat_dispersion_imag
_atom_type_scat_source
_atom_type_scat_Cromer_Mann_a1
_atom_type_scat_Cromer_Mann_b1
_atom_type_scat_Cromer_Mann_a2
_atom_type_scat_Cromer_Mann_b2
_atom_type_scat_Cromer_Mann_a3
_atom_type_scat_Cromer_Mann_b3
_atom_type_scat_Cromer_Mann_a4
_atom_type_scat_Cromer_Mann_b4
_atom_type_scat_Cromer_Mann_c
C 0.003 0.002 'International Tables Vol C Tables  4.2.6.8 and 6.1.1.4' 2.31 20.843901 1.02 10.2075 1.5886 0.5687 0.865 51.651199 0.2156
H 0.000 0.000 'International Tables Vol C Tables  4.2.6.8 and 6.1.1.4' 0.493002 10.5109 0.322912 26.1257 0.140191 3.14236 0.04081 57.799702 0.003038
N 0.006 0.003 'International Tables Vol C Tables  4.2.6.8 and 6.1.1.4' 12.2126 0.0057 3.1322 9.8933 2.0125 28.997499 1.1663 0.5826 -11.529
O 0.011 0.006 'International Tables Vol C Tables  4.2.6.8 and 6.1.1.4' 3.0485 13.2771 2.2868 5.7011 1.5463 0.3239 0.867 32.908901 0.2508
V 0.301 0.529 'International Tables Vol C Tables  4.2.6.8 and 6.1.1.4' 10.2971 6.8657 7.3511 0.4385 2.0703 26.893801 2.0571 102.477997 1.2199
U -9.677 9.665 'International Tables Vol C Tables  4.2.6.8 and 6.1.1.4' 36.0228 0.5293 23.4128 3.3253 14.9491 16.092699 4.188 100.612999 13.3966

loop_
_geom_bond_atom_site_label_1
_geom_bond_atom_site_label_2
_geom_bond_site_symmetry_1
_geom_bond_site_symmetry_2
_geom_bond_distance
_geom_bond_publ_flag
U1 O1 . . 1.770(12) yes
U1 O2 . . 1.775(12) yes
U1 O7 . 7_545 2.395(11) yes
U1 O8 . 4_565 2.387(11) yes
U1 O9 . 4_565 2.383(12) yes
U1 O10 . . 2.392(12) yes
U1 O11 . . 2.367(14) yes
U2 O3 . . 1.791(14) yes
U2 O4 . . 1.758(12) yes
U2 O7 . . 2.508(11) yes
U2 O8 . 6_565 2.340(12) yes
U2 O9 . 4_565 2.327(12) yes
U2 O10 . . 2.552(12) yes
U2 O12 . 6_565 2.256(14) yes
U3 O5 . . 1.901(19) yes
U3 O6 . . 1.695(17) yes
U3 O13 . . 2.300(13) yes
U3 O13 . 3_655 2.300(13) yes
U3 O14 . . 2.335(13) yes
U3 O14 . 3_655 2.335(13) yes
U3 Ow1 . . 2.64(2) yes
V1 O8 . . 1.733(12) yes
V1 O9 . . 1.733(12) yes
V1 O11 . . 1.677(14) yes
V1 O14 . . 1.658(13) yes
V2 O7 . . 1.708(11) yes
V2 O10 . . 1.735(12) yes
V2 O12 . . 1.683(14) yes
V2 O13 . . 1.691(14) yes
N1 O5 . . 2.93(3) yes
N1 C1 . . 1.37(7) yes
N1 C2 . 1_554 2.39(6) yes
C1 C2 . 1_554 1.34(9) yes
C1 C3 . 1_554 2.49(8) yes
C2 C3 . . 1.48(6) yes
C2 C4 . 1_565 2.69(7) yes
C3 C4 . 1_565 1.46(7) yes
C3 C5 . 1_565 2.61(6) yes
C4 C5 . . 1.64(7) yes
C4 N2 . . 2.59(7) yes
C5 N2 . . 1.53(7) yes
N2 O2 . 5_545 2.98(4) yes
N2 O2 . 7_545 2.98(4) yes
